data_7020477
loop_
_publ_author_name
'Li, Zong-Ze'
'Du, Lin'
'Zhou, Jie'
'Zhu, Ming-Rong'
'Qian, Fen-Hua'
'Liu, Jing'
'Chen, Peng'
'Zhao, Qi-Hua'

_publ_section_title
;
 Rational design of two bpy-bridged 3D and 2D Co(II) open frameworks with
 similar amino-acid-based Schiff bases.
;
_journal_issue 47
_journal_name_full 'Dalton transactions (Cambridge, England : 2003)'
_journal_page_first 14397
_journal_page_last 14403
_journal_paper_doi 10.1039/c2dt31670f
_journal_volume 41
_journal_year 2012
_chemical_formula_sum 'C18 H13 Co N2 O3'
_chemical_formula_weight 364.23
_chemical_name_systematic
;
?
;
_space_group_IT_number 14
_symmetry_cell_setting monoclinic
_symmetry_space_group_name_Hall '-P 2yn'
_symmetry_space_group_name_H-M 'P 1 21/n 1'
_atom_sites_solution_hydrogens geom
_atom_sites_solution_primary direct
_atom_sites_solution_secondary difmap
_audit_creation_method SHELXL-97
_cell_angle_alpha 90.00
_cell_angle_beta 92.017(3)
_cell_angle_gamma 90.00
_cell_formula_units_Z 4
_cell_length_a 12.173(2)
_cell_length_b 6.6055(12)
_cell_length_c 19.308(3)
_cell_measurement_temperature 298(2)
_cell_volume 1551.6(5)
_computing_cell_refinement 'Bruker SMART'
_computing_data_collection 'Bruker SMART'
_computing_data_reduction 'Bruker SAINT'
_computing_molecular_graphics 'Diamond 3.1'
_computing_publication_material 'Diamond 3.1'
_computing_structure_refinement 'SHELXL-97 (Sheldrick, 1997)'
_computing_structure_solution 'SHELXS-97 (Sheldrick, 1990)'
_diffrn_ambient_temperature 298(2)
_diffrn_measured_fraction_theta_full 1.000
_diffrn_measured_fraction_theta_max 0.942
_diffrn_measurement_device_type 'CCD area detector'
_diffrn_measurement_method 'phi and omega scans'
_diffrn_radiation_monochromator graphite
_diffrn_radiation_source 'fine-focus sealed tube'
_diffrn_radiation_type MoK\a
_diffrn_radiation_wavelength 0.71073
_diffrn_reflns_av_R_equivalents 0.0710
_diffrn_reflns_av_sigmaI/netI 0.0913
_diffrn_reflns_limit_h_max 13
_diffrn_reflns_limit_h_min -16
_diffrn_reflns_limit_k_max 8
_diffrn_reflns_limit_k_min -8
_diffrn_reflns_limit_l_max 24
_diffrn_reflns_limit_l_min -24
_diffrn_reflns_number 10142
_diffrn_reflns_theta_full 25.00
_diffrn_reflns_theta_max 28.40
_diffrn_reflns_theta_min 1.95
_exptl_absorpt_coefficient_mu 1.124
_exptl_absorpt_correction_T_max 0.8769
_exptl_absorpt_correction_T_min 0.7663
_exptl_absorpt_correction_type multi-scan
_exptl_absorpt_process_details sadabs
_exptl_crystal_colour red
_exptl_crystal_density_diffrn 1.559
_exptl_crystal_density_method 'not measured'
_exptl_crystal_description block
_exptl_crystal_F_000 744
_exptl_crystal_size_max 0.25
_exptl_crystal_size_mid 0.17
_exptl_crystal_size_min 0.12
_refine_diff_density_max 0.484
_refine_diff_density_min -0.449
_refine_diff_density_rms 0.083
_refine_ls_extinction_method none
_refine_ls_goodness_of_fit_ref 1.001
_refine_ls_hydrogen_treatment constr
_refine_ls_matrix_type full
_refine_ls_number_parameters 217
_refine_ls_number_reflns 3661
_refine_ls_number_restraints 1
_refine_ls_restrained_S_all 1.001
_refine_ls_R_factor_all 0.1105
_refine_ls_R_factor_gt 0.0521
_refine_ls_shift/su_max 0.000
_refine_ls_shift/su_mean 0.000
_refine_ls_structure_factor_coef Fsqd
_refine_ls_weighting_details 'calc w=1/[\s^2^(Fo^2^)+(0.0360P)^2^+0.0000P] where P=(Fo^2^+2Fc^2^)/3'
_refine_ls_weighting_scheme calc
_refine_ls_wR_factor_gt 0.0892
_refine_ls_wR_factor_ref 0.1128
_reflns_number_gt 2078
_reflns_number_total 3661
_reflns_threshold_expression >2sigma(I)
_cod_data_source_file c2dt31670f.txt
_cod_data_source_block 2
_cod_original_sg_symbol_H-M P2(1)/n
_cod_database_code 7020477

loop_
_symmetry_equiv_pos_as_xyz
'x, y, z'
'-x+1/2, y+1/2, -z+1/2'
'-x, -y, -z'
'x-1/2, -y-1/2, z-1/2'

loop_
_atom_site_label
_atom_site_type_symbol
_atom_site_fract_x
_atom_site_fract_y
_atom_site_fract_z
_atom_site_U_iso_or_equiv
_atom_site_adp_type
_atom_site_occupancy
_atom_site_symmetry_multiplicity
_atom_site_calc_flag
_atom_site_refinement_flags
Co1 Co -0.10877(4) 0.97630(7) 0.21805(2) 0.03559(17) Uani 1 1 d .
O1 O 0.0070(2) 0.7758(3) 0.20673(11) 0.0411(6) Uani 1 1 d .
O2 O -0.2258(2) 1.1936(3) 0.25532(11) 0.0389(6) Uani 1 1 d .
O3 O -0.2688(2) 1.3738(4) 0.34760(12) 0.0416(7) Uani 1 1 d .
N1 N -0.0575(2) 1.0093(4) 0.31768(14) 0.0377(7) Uani 1 1 d .
N2 N -0.0596(2) 1.1819(4) 0.14276(14) 0.0354(7) Uani 1 1 d .
C1 C 0.0555(3) 0.6651(5) 0.25374(18) 0.0358(9) Uani 1 1 d .
C2 C 0.1112(3) 0.4867(5) 0.23220(19) 0.0409(9) Uani 1 1 d .
H2A H 0.1129 0.4579 0.1851 0.049 Uiso 1 1 calc R
C3 C 0.1610(3) 0.3593(6) 0.2771(2) 0.0484(10) Uani 1 1 d .
H3A H 0.1945 0.2437 0.2603 0.058 Uiso 1 1 calc R
C4 C 0.1643(3) 0.3953(6) 0.3496(2) 0.0451(10) Uani 1 1 d .
C5 C 0.2138(4) 0.2560(7) 0.3962(2) 0.0684(14) Uani 1 1 d .
H5A H 0.2441 0.1375 0.3792 0.082 Uiso 1 1 calc R
C6 C 0.2182(4) 0.2917(8) 0.4655(2) 0.0803(16) Uani 1 1 d .
H6A H 0.2524 0.1996 0.4956 0.096 Uiso 1 1 calc R
C7 C 0.1716(4) 0.4651(8) 0.4909(2) 0.0808(17) Uani 1 1 d .
H7A H 0.1742 0.4889 0.5384 0.097 Uiso 1 1 calc R
C8 C 0.1212(4) 0.6041(7) 0.4470(2) 0.0678(14) Uani 1 1 d .
H8A H 0.0909 0.7204 0.4656 0.081 Uiso 1 1 calc R
C9 C 0.1145(3) 0.5740(6) 0.37429(19) 0.0429(10) Uani 1 1 d .
C10 C 0.0578(3) 0.7090(5) 0.32613(18) 0.0366(9) Uani 1 1 d D
C11 C 0.0025(3) 0.8830(5) 0.35211(18) 0.0413(9) Uani 1 1 d D
H11A H 0.0111 0.9069 0.3995 0.050 Uiso 1 1 calc R
C12 C -0.1066(3) 1.1767(5) 0.35524(19) 0.0454(10) Uani 1 1 d .
H12A H -0.0537 1.2859 0.3607 0.054 Uiso 1 1 calc R
H12B H -0.1259 1.1315 0.4010 0.054 Uiso 1 1 calc R
C13 C -0.2076(3) 1.2524(5) 0.31648(18) 0.0357(9) Uani 1 1 d .
C14 C -0.1094(3) 1.3607(5) 0.13252(18) 0.0383(9) Uani 1 1 d .
H14A H -0.1616 1.4009 0.1638 0.046 Uiso 1 1 calc R
C15 C -0.0876(3) 1.4883(5) 0.07853(17) 0.0373(9) Uani 1 1 d .
H15A H -0.1243 1.6115 0.0743 0.045 Uiso 1 1 calc R
C16 C -0.0114(3) 1.4342(5) 0.03038(17) 0.0336(8) Uani 1 1 d .
C17 C 0.0414(3) 1.2510(6) 0.0419(2) 0.0538(12) Uani 1 1 d .
H17A H 0.0948 1.2084 0.0118 0.065 Uiso 1 1 calc R
C18 C 0.0158(3) 1.1317(6) 0.0972(2) 0.0497(11) Uani 1 1 d .
H18A H 0.0528 1.0095 0.1033 0.060 Uiso 1 1 calc R

loop_
_atom_site_aniso_label
_atom_site_aniso_U_11
_atom_site_aniso_U_22
_atom_site_aniso_U_33
_atom_site_aniso_U_23
_atom_site_aniso_U_13
_atom_site_aniso_U_12
Co1 0.0433(3) 0.0354(3) 0.0281(3) -0.0002(2) 0.0016(2) 0.0002(3)
O1 0.0530(17) 0.0372(14) 0.0332(14) 0.0003(11) 0.0019(12) 0.0088(13)
O2 0.0436(16) 0.0427(15) 0.0302(13) -0.0030(12) 0.0004(12) 0.0019(12)
O3 0.0462(17) 0.0430(15) 0.0362(14) -0.0030(12) 0.0070(12) 0.0132(13)
N1 0.0423(19) 0.0360(18) 0.0345(16) -0.0055(14) -0.0022(14) 0.0066(15)
N2 0.0417(19) 0.0289(16) 0.0362(17) -0.0017(13) 0.0076(14) -0.0017(14)
C1 0.033(2) 0.036(2) 0.039(2) -0.0010(17) 0.0081(17) -0.0041(17)
C2 0.039(2) 0.040(2) 0.045(2) -0.0066(19) 0.0066(18) 0.0010(19)
C3 0.044(3) 0.039(2) 0.062(3) -0.005(2) 0.002(2) 0.011(2)
C4 0.043(2) 0.051(2) 0.041(2) -0.001(2) -0.0010(19) 0.009(2)
C5 0.076(4) 0.064(3) 0.065(3) 0.004(3) -0.006(3) 0.034(3)
C6 0.085(4) 0.094(4) 0.061(3) 0.013(3) -0.014(3) 0.042(3)
C7 0.102(4) 0.097(4) 0.042(3) -0.006(3) -0.015(3) 0.044(3)
C8 0.092(4) 0.067(3) 0.043(3) -0.008(2) -0.014(2) 0.034(3)
C9 0.042(2) 0.045(2) 0.041(2) -0.0044(18) -0.0037(19) 0.0102(19)
C10 0.034(2) 0.037(2) 0.039(2) -0.0064(17) -0.0007(17) 0.0057(17)
C11 0.047(2) 0.048(2) 0.029(2) -0.0063(18) -0.0056(18) 0.007(2)
C12 0.045(3) 0.046(2) 0.045(2) -0.0111(19) -0.0057(19) 0.012(2)
C13 0.043(2) 0.028(2) 0.037(2) -0.0003(17) 0.0058(18) -0.0043(18)
C14 0.040(2) 0.040(2) 0.036(2) -0.0021(17) 0.0116(18) 0.0023(18)
C15 0.047(2) 0.030(2) 0.0353(19) 0.0013(17) 0.0101(17) 0.0058(18)
C16 0.040(2) 0.032(2) 0.0294(19) -0.0014(15) 0.0056(17) -0.0025(17)
C17 0.070(3) 0.043(2) 0.051(3) 0.009(2) 0.036(2) 0.015(2)
C18 0.061(3) 0.040(2) 0.049(2) 0.005(2) 0.024(2) 0.012(2)

loop_
_atom_type_symbol
_atom_type_description
_atom_type_scat_dispersion_real
_atom_type_scat_dispersion_imag
_atom_type_scat_source
C C 0.0033 0.0016 'International Tables Vol C Tables 4.2.6.8 and 6.1.1.4'
N N 0.0061 0.0033 'International Tables Vol C Tables 4.2.6.8 and 6.1.1.4'
O O 0.0106 0.0060 'International Tables Vol C Tables 4.2.6.8 and 6.1.1.4'
Co Co 0.3494 0.9721 'International Tables Vol C Tables 4.2.6.8 and 6.1.1.4'
H H 0.0000 0.0000 'International Tables Vol C Tables 4.2.6.8 and 6.1.1.4'

loop_
_geom_angle_atom_site_label_1
_geom_angle_atom_site_label_2
_geom_angle_atom_site_label_3
_geom_angle
_geom_angle_site_symmetry_1
_geom_angle_site_symmetry_3
O1 Co1 N1 88.84(11) . .
O1 Co1 O3 102.70(10) . 2_445
N1 Co1 O3 145.67(11) . 2_445
O1 Co1 N2 97.90(11) . .
N1 Co1 N2 120.47(11) . .
O3 Co1 N2 90.22(10) 2_445 .
O1 Co1 O2 166.92(9) . .
N1 Co1 O2 78.23(10) . .
O3 Co1 O2 87.23(9) 2_445 .
N2 Co1 O2 90.47(10) . .
C1 O1 Co1 128.3(2) . .
C13 O2 Co1 114.9(2) . .
C13 O3 Co1 110.3(2) . 2_455
C11 N1 C12 118.1(3) . .
C11 N1 Co1 125.3(2) . .
C12 N1 Co1 116.0(2) . .
C18 N2 C14 116.1(3) . .
C18 N2 Co1 121.1(2) . .
C14 N2 Co1 122.4(2) . .
O1 C1 C2 118.2(3) . .
O1 C1 C10 124.4(3) . .
C2 C1 C10 117.4(3) . .
C3 C2 C1 122.6(4) . .
C3 C2 H2A 118.7 . .
C1 C2 H2A 118.7 . .
C2 C3 C4 122.0(4) . .
C2 C3 H3A 119.0 . .
C4 C3 H3A 119.0 . .
C5 C4 C9 120.5(4) . .
C5 C4 C3 121.2(4) . .
C9 C4 C3 118.3(3) . .
C6 C5 C4 121.2(4) . .
C6 C5 H5A 119.4 . .
C4 C5 H5A 119.4 . .
C5 C6 C7 119.5(4) . .
C5 C6 H6A 120.2 . .
C7 C6 H6A 120.2 . .
C6 C7 C8 121.0(4) . .
C6 C7 H7A 119.5 . .
C8 C7 H7A 119.5 . .
C7 C8 C9 121.6(4) . .
C7 C8 H8A 119.2 . .
C9 C8 H8A 119.2 . .
C4 C9 C8 116.1(3) . .
C4 C9 C10 119.8(3) . .
C8 C9 C10 124.1(3) . .
C1 C10 C11 120.9(3) . .
C1 C10 C9 119.8(3) . .
C11 C10 C9 119.3(3) . .
N1 C11 C10 127.5(3) . .
N1 C11 H11A 116.3 . .
C10 C11 H11A 116.3 . .
N1 C12 C13 110.3(3) . .
N1 C12 H12A 109.6 . .
C13 C12 H12A 109.6 . .
N1 C12 H12B 109.6 . .
C13 C12 H12B 109.6 . .
H12A C12 H12B 108.1 . .
O2 C13 O3 123.8(3) . .
O2 C13 C12 118.7(3) . .
O3 C13 C12 117.5(3) . .
N2 C14 C15 123.7(3) . .
N2 C14 H14A 118.1 . .
C15 C14 H14A 118.1 . .
C14 C15 C16 120.2(3) . .
C14 C15 H15A 119.9 . .
C16 C15 H15A 119.9 . .
C15 C16 C17 115.9(3) . .
C15 C16 C16 121.7(4) . 3_585
C17 C16 C16 122.5(4) . 3_585
C18 C17 C16 120.7(3) . .
C18 C17 H17A 119.7 . .
C16 C17 H17A 119.7 . .
N2 C18 C17 123.4(4) . .
N2 C18 H18A 118.3 . .
C17 C18 H18A 118.3 . .

loop_
_geom_bond_atom_site_label_1
_geom_bond_atom_site_label_2
_geom_bond_distance
_geom_bond_site_symmetry_2
Co1 O1 1.952(2) .
Co1 N1 2.013(3) .
Co1 O3 2.038(2) 2_445
Co1 N2 2.092(3) .
Co1 O2 2.164(2) .
O1 C1 1.292(4) .
O2 C13 1.255(4) .
O3 C13 1.262(4) .
O3 Co1 2.038(2) 2_455
N1 C11 1.280(4) .
N1 C12 1.462(4) .
N2 C18 1.335(4) .
N2 C14 1.339(4) .
C1 C2 1.429(5) .
C1 C10 1.427(5) .
C2 C3 1.338(5) .
C2 H2A 0.9300 .
C3 C4 1.419(5) .
C3 H3A 0.9300 .
C4 C5 1.407(5) .
C4 C9 1.418(5) .
C5 C6 1.358(5) .
C5 H5A 0.9300 .
C6 C7 1.376(6) .
C6 H6A 0.9300 .
C7 C8 1.378(5) .
C7 H7A 0.9300 .
C8 C9 1.418(5) .
C8 H8A 0.9300 .
C9 C10 1.446(5) .
C10 C11 1.431(4) .
C11 H11A 0.9300 .
C12 C13 1.502(5) .
C12 H12A 0.9700 .
C12 H12B 0.9700 .
C14 C15 1.373(4) .
C14 H14A 0.9300 .
C15 C16 1.384(4) .
C15 H15A 0.9300 .
C16 C17 1.385(5) .
C16 C16 1.493(6) 3_585
C17 C18 1.372(5) .
C17 H17A 0.9300 .
C18 H18A 0.9300 .

loop_
_geom_torsion_atom_site_label_1
_geom_torsion_atom_site_label_2
_geom_torsion_atom_site_label_3
_geom_torsion_atom_site_label_4
_geom_torsion
_geom_torsion_site_symmetry_1
_geom_torsion_site_symmetry_4
N1 Co1 O1 C1 24.2(3) . .
O3 Co1 O1 C1 -123.2(3) 2_445 .
N2 Co1 O1 C1 144.8(3) . .
O2 Co1 O1 C1 15.5(6) . .
O1 Co1 O2 C13 13.5(6) . .
N1 Co1 O2 C13 4.6(2) . .
O3 Co1 O2 C13 153.3(2) 2_445 .
N2 Co1 O2 C13 -116.5(2) . .
O1 Co1 N1 C11 -18.5(3) . .
O3 Co1 N1 C11 92.6(4) 2_445 .
N2 Co1 N1 C11 -117.0(3) . .
O2 Co1 N1 C11 159.5(3) . .
O1 Co1 N1 C12 170.7(3) . .
O3 Co1 N1 C12 -78.1(3) 2_445 .
N2 Co1 N1 C12 72.3(3) . .
O2 Co1 N1 C12 -11.3(2) . .
O1 Co1 N2 C18 12.2(3) . .
N1 Co1 N2 C18 105.5(3) . .
O3 Co1 N2 C18 -90.7(3) 2_445 .
O2 Co1 N2 C18 -177.9(3) . .
O1 Co1 N2 C14 -175.2(3) . .
N1 Co1 N2 C14 -81.8(3) . .
O3 Co1 N2 C14 82.0(3) 2_445 .
O2 Co1 N2 C14 -5.2(3) . .
Co1 O1 C1 C2 160.3(2) . .
Co1 O1 C1 C10 -19.9(5) . .
O1 C1 C2 C3 -178.0(3) . .
C10 C1 C2 C3 2.3(5) . .
C1 C2 C3 C4 -1.5(6) . .
C2 C3 C4 C5 177.8(4) . .
C2 C3 C4 C9 -1.1(6) . .
C9 C4 C5 C6 -2.0(7) . .
C3 C4 C5 C6 179.2(5) . .
C4 C5 C6 C7 1.3(8) . .
C5 C6 C7 C8 -0.5(8) . .
C6 C7 C8 C9 0.4(8) . .
C5 C4 C9 C8 1.9(6) . .
C3 C4 C9 C8 -179.3(4) . .
C5 C4 C9 C10 -176.0(4) . .
C3 C4 C9 C10 2.9(6) . .
C7 C8 C9 C4 -1.1(7) . .
C7 C8 C9 C10 176.7(4) . .
O1 C1 C10 C11 1.3(6) . .
C2 C1 C10 C11 -178.9(3) . .
O1 C1 C10 C9 179.9(3) . .
C2 C1 C10 C9 -0.4(5) . .
C4 C9 C10 C1 -2.1(5) . .
C8 C9 C10 C1 -179.8(4) . .
C4 C9 C10 C11 176.5(4) . .
C8 C9 C10 C11 -1.2(6) . .
C12 N1 C11 C10 179.8(4) . .
Co1 N1 C11 C10 9.2(6) . .
C1 C10 C11 N1 3.8(6) . .
C9 C10 C11 N1 -174.8(4) . .
C11 N1 C12 C13 -155.8(3) . .
Co1 N1 C12 C13 15.6(4) . .
Co1 O2 C13 O3 -177.8(3) . .
Co1 O2 C13 C12 3.0(4) . .
Co1 O3 C13 O2 -4.9(4) 2_455 .
Co1 O3 C13 C12 174.4(3) 2_455 .
N1 C12 C13 O2 -12.0(5) . .
N1 C12 C13 O3 168.7(3) . .
C18 N2 C14 C15 0.9(5) . .
Co1 N2 C14 C15 -172.2(3) . .
N2 C14 C15 C16 0.6(6) . .
C14 C15 C16 C17 -1.8(5) . .
C14 C15 C16 C16 177.8(4) . 3_585
C15 C16 C17 C18 1.5(6) . .
C16 C16 C17 C18 -178.0(4) 3_585 .
C14 N2 C18 C17 -1.1(6) . .
Co1 N2 C18 C17 172.0(3) . .
C16 C17 C18 N2 -0.1(7) . .
